data_8100065
loop_
_publ_author_name
'Xia, Jun'
'Wang, Zao-Gui'
'Yang, Li'
'Tang, Lu-Lu'
'Zhu, Hai-Liang'

_publ_section_title
;
Crystal structure of diaquatetra(3,5-dinitrobenzoato)tetrasilver(I), 
Ag~4~(C~7~H~3~N~2~O~6~)~4~(H~2~O)~2~
;
_journal_issue 2
_journal_name_full 'Zeitschrift f\"ur Kristallographie - New Crystal Structures'
_journal_page_first 163
_journal_page_last 164
_journal_volume 219
_journal_year 2004
_chemical_formula_sum 'C28 H16 Ag4 N8 O26'
_chemical_formula_weight 1311.97
_space_group_IT_number 14
_symmetry_cell_setting monoclinic
_symmetry_space_group_name_Hall '-P 2ybc'
_symmetry_space_group_name_H-M 'P 1 21/c 1'
_cell_angle_alpha 90.00
_cell_angle_beta 90.38(3)
_cell_angle_gamma 90.00
_cell_formula_units_Z 2
_cell_length_a 5.6670(10)
_cell_length_b 16.915(3)
_cell_length_c 19.694(4)
_cell_measurement_temperature 293(2)
_cell_volume 1887.8(6)
_diffrn_ambient_temperature 293(2)
_exptl_crystal_density_diffrn 2.308
_cod_depositor_comments
;
The following automatic conversions were performed:
'_symmetry_cell_setting' value 'Monoclinic' changed to 'monoclinic'
according to '/home/saulius/struct/CIF-dictionaries/cif_core.dic'
dictionary named 'cif_core.dic' version 2.4.1 from 2010-06-29.

Automatic conversion script
Id: cif_fix_enum 1527 2010-12-29 10:47:43Z saulius 
;
_cod_original_sg_symbol_H-M 'P 21/c'
_cod_database_code 8100065

loop_
_symmetry_equiv_pos_as_xyz
'x, y, z'
'-x, y+1/2, -z+1/2'
'-x, -y, -z'
'x, -y-1/2, z-1/2'

loop_
_atom_site_label
_atom_site_type_symbol
_atom_site_fract_x
_atom_site_fract_y
_atom_site_fract_z
_atom_site_U_iso_or_equiv
_atom_site_adp_type
_atom_site_occupancy
_atom_site_symmetry_multiplicity
_atom_site_Wyckoff_symbol
_atom_site_calc_flag
_atom_site_refinement_flags
_atom_site_disorder_assembly
_atom_site_disorder_group
Ag1 Ag 0.27700(11) 0.93939(4) 0.48292(3) 0.0411(2) Uani 1 4 e d . . .
Ag2 Ag 0.41255(12) 0.89153(4) 0.33873(3) 0.0456(2) Uani 1 4 e d . . .
O1 O 0.6091(13) 0.5933(4) 0.5746(4) 0.064(2) Uani 1 4 e d . . .
O2 O 0.8707(15) 0.5454(4) 0.6403(5) 0.087(3) Uani 1 4 e d . . .
O3 O 1.5000(9) 0.7155(4) 0.7248(3) 0.0423(14) Uani 1 4 e d . . .
O4 O 1.4491(11) 0.8413(4) 0.7174(4) 0.0579(18) Uani 1 4 e d . . .
O5 O 0.8636(9) 0.9498(3) 0.5609(3) 0.0362(12) Uani 1 4 e d . . .
O6 O 0.5345(9) 0.8791(3) 0.5479(3) 0.0372(13) Uani 1 4 e d . . .
O7 O 0.1583(12) 0.8010(4) 0.3374(3) 0.0552(17) Uani 1 4 e d . . .
O8 O -0.0298(10) 0.8556(3) 0.4249(3) 0.0419(14) Uani 1 4 e d . . .
O9 O -0.7427(10) 0.7207(4) 0.5031(3) 0.0477(15) Uani 1 4 e d . . .
O10 O -0.8265(11) 0.6026(4) 0.4692(4) 0.0576(18) Uani 1 4 e d . . .
O11 O -0.0696(14) 0.5492(4) 0.2498(3) 0.062(2) Uani 1 4 e d . . .
O12 O -0.3652(12) 0.4847(3) 0.2911(3) 0.0517(16) Uani 1 4 e d . . .
O1W O 0.6809(14) 0.9762(4) 0.3431(4) 0.077(2) Uani 1 4 e d . . .
H1WA H 0.7003 1.0039 0.3787 0.080 Uiso 1 4 e d R . .
H1WB H 0.7714 0.9826 0.3093 0.080 Uiso 1 4 e d R . .
N1 N 0.7817(12) 0.5993(4) 0.6102(4) 0.0452(18) Uani 1 4 e d . . .
N2 N 1.3905(11) 0.7729(4) 0.7063(3) 0.0334(14) Uani 1 4 e d . . .
N3 N -0.7038(11) 0.6619(4) 0.4689(3) 0.0366(15) Uani 1 4 e d . . .
N4 N -0.2317(14) 0.5419(4) 0.2889(3) 0.0424(17) Uani 1 4 e d . . .
C1 C 0.8619(12) 0.8167(4) 0.5982(3) 0.0228(14) Uani 1 4 e d . . .
C2 C 0.7698(12) 0.7426(4) 0.5908(3) 0.0260(14) Uani 1 4 e d . . .
H2A H 0.6268 0.7349 0.5653 0.080 Uiso 1 4 e d R . .
C3 C 0.8816(12) 0.6791(4) 0.6199(4) 0.0261(15) Uani 1 4 e d . . .
C4 C 1.0864(13) 0.6855(4) 0.6583(4) 0.0293(16) Uani 1 4 e d . . .
H4A H 1.1629 0.6405 0.6784 0.080 Uiso 1 4 e d R . .
C5 C 1.1749(11) 0.7616(4) 0.6658(3) 0.0243(14) Uani 1 4 e d . . .
C6 C 1.0689(13) 0.8257(4) 0.6360(3) 0.0268(15) Uani 1 4 e d . . .
H6A H 1.1394 0.8770 0.6410 0.080 Uiso 1 4 e d R . .
C7 C 0.7408(13) 0.8879(4) 0.5661(3) 0.0274(15) Uani 1 4 e d . . .
C8 C -0.1666(13) 0.7330(4) 0.3806(3) 0.0281(15) Uani 1 4 e d . . .
C9 C -0.3572(12) 0.7310(4) 0.4236(3) 0.0263(14) Uani 1 4 e d . . .
H9A H -0.3935 0.7751 0.4524 0.080 Uiso 1 4 e d R . .
C10 C -0.5039(12) 0.6643(4) 0.4228(4) 0.0287(15) Uani 1 4 e d . . .
C11 C -0.4624(13) 0.6005(4) 0.3815(4) 0.0289(15) Uani 1 4 e d . . .
H11A H -0.5614 0.5544 0.3823 0.080 Uiso 1 4 e d R . .
C12 C -0.2703(13) 0.6065(4) 0.3387(3) 0.0283(15) Uani 1 4 e d . . .
C13 C -0.1265(14) 0.6716(4) 0.3375(4) 0.0330(16) Uani 1 4 e d . . .
H13A H 0.0036 0.6734 0.3066 0.080 Uiso 1 4 e d R . .
C14 C 0.0022(13) 0.8035(4) 0.3818(4) 0.0306(16) Uani 1 4 e d . . .

loop_
_atom_site_aniso_label
_atom_site_aniso_U_11
_atom_site_aniso_U_22
_atom_site_aniso_U_33
_atom_site_aniso_U_23
_atom_site_aniso_U_13
_atom_site_aniso_U_12
Ag1 0.0418(4) 0.0415(4) 0.0400(4) 0.0093(3) -0.0008(3) 0.0118(3)
Ag2 0.0446(4) 0.0480(4) 0.0441(4) -0.0054(3) 0.0107(3) -0.0231(3)
O1 0.068(5) 0.038(3) 0.087(5) 0.015(3) -0.042(4) -0.022(3)
O2 0.086(6) 0.026(3) 0.148(8) 0.029(4) -0.053(6) -0.009(3)
O3 0.023(3) 0.060(4) 0.044(3) 0.012(3) -0.005(2) 0.011(3)
O4 0.046(4) 0.054(4) 0.074(5) -0.020(3) -0.024(3) -0.010(3)
O5 0.036(3) 0.029(3) 0.044(3) 0.004(2) -0.010(2) -0.005(2)
O6 0.019(3) 0.040(3) 0.052(3) 0.014(3) -0.007(2) 0.001(2)
O7 0.055(4) 0.050(4) 0.061(4) -0.008(3) 0.023(3) -0.028(3)
O8 0.042(3) 0.033(3) 0.051(3) -0.010(3) 0.008(3) -0.013(2)
O9 0.043(3) 0.058(4) 0.043(3) -0.006(3) 0.015(3) -0.004(3)
O10 0.035(3) 0.064(4) 0.074(5) 0.000(3) 0.015(3) -0.027(3)
O11 0.097(6) 0.046(4) 0.044(4) -0.001(3) 0.041(4) 0.010(3)
O12 0.059(4) 0.035(3) 0.061(4) -0.013(3) -0.010(3) -0.005(3)
O1W 0.068(5) 0.066(5) 0.096(6) -0.001(4) -0.005(4) -0.028(4)
N1 0.031(4) 0.034(4) 0.071(5) 0.009(3) -0.017(4) -0.006(3)
N2 0.026(3) 0.047(4) 0.028(3) -0.004(3) -0.002(3) 0.000(3)
N3 0.030(3) 0.046(4) 0.035(4) 0.000(3) 0.000(3) -0.004(3)
N4 0.065(5) 0.029(3) 0.034(4) 0.003(3) -0.003(4) 0.013(3)
C1 0.022(3) 0.024(3) 0.022(3) -0.001(3) 0.004(3) -0.003(3)
C2 0.026(4) 0.029(3) 0.024(3) 0.000(3) 0.004(3) -0.009(3)
C3 0.021(3) 0.027(4) 0.030(4) 0.004(3) 0.001(3) -0.002(3)
C4 0.032(4) 0.027(3) 0.030(4) 0.005(3) 0.005(3) 0.007(3)
C5 0.013(3) 0.032(4) 0.028(3) -0.001(3) 0.002(3) 0.000(3)
C6 0.034(4) 0.022(3) 0.025(3) 0.000(3) 0.008(3) 0.001(3)
C7 0.037(4) 0.020(3) 0.025(3) 0.000(3) 0.005(3) 0.004(3)
C8 0.034(4) 0.027(4) 0.023(3) 0.000(3) 0.000(3) -0.009(3)
C9 0.023(3) 0.031(4) 0.025(3) -0.003(3) -0.004(3) -0.002(3)
C10 0.019(3) 0.035(4) 0.032(4) 0.004(3) 0.004(3) -0.009(3)
C11 0.028(4) 0.028(4) 0.031(4) 0.001(3) -0.008(3) -0.006(3)
C12 0.039(4) 0.026(4) 0.020(3) -0.002(3) -0.003(3) -0.001(3)
C13 0.032(4) 0.036(4) 0.031(4) 0.005(3) 0.000(3) -0.001(3)
C14 0.024(4) 0.035(4) 0.033(4) 0.009(3) 0.000(3) -0.005(3)

loop_
_geom_bond_atom_site_label_1
_geom_bond_atom_site_label_2
_geom_bond_distance
_geom_bond_site_symmetry_2
_geom_bond_publ_flag
Ag1 O6 2.186(5) . ?
Ag1 O5 2.209(5) 3_676 ?
Ag1 O8 2.512(5) . ?
Ag1 Ag2 3.0559(11) . ?
Ag1 Ag1 3.3201(14) 3_676 ?
Ag2 O1W 2.090(7) . ?
Ag2 O7 2.102(6) . ?
O1 N1 1.203(9) . ?
O2 N1 1.198(9) . ?
O3 N2 1.207(8) . ?
O4 N2 1.223(9) . ?
O5 C7 1.262(8) . ?
O5 Ag1 2.209(5) 3_676 ?
O6 C7 1.230(9) . ?
O7 C14 1.248(9) . ?
O8 C14 1.239(9) . ?
O9 N3 1.222(9) . ?
O10 N3 1.221(8) . ?
O11 N4 1.209(9) . ?
O12 N4 1.229(9) . ?
N1 C3 1.475(9) . ?
N2 C5 1.466(9) . ?
N3 C10 1.457(9) . ?
N4 C12 1.486(9) . ?
C1 C2 1.365(9) . ?
C1 C6 1.393(10) . ?
C1 C7 1.521(9) . ?
C2 C3 1.371(10) . ?
C3 C4 1.386(10) . ?
C4 C5 1.389(10) . ?
C5 C6 1.371(10) . ?
C8 C13 1.361(10) . ?
C8 C9 1.378(10) . ?
C8 C14 1.528(9) . ?
C9 C10 1.402(9) . ?
C10 C11 1.373(10) . ?
C11 C12 1.385(10) . ?
C12 C13 1.370(10) . ?
